data_1540467
loop_
_publ_author_name
'Meazza, Marta'
'Light, Mark E.'
'Mazzanti, Andrea'
'Rios, Ramon'

_publ_section_title
;
 Synergistic catalysis: cis-cyclopropanation of benzoxazoles
;
_journal_issue 2
_journal_name_full 'Chem. Sci.'
_journal_page_first 984
_journal_paper_doi 10.1039/C5SC03597J
_journal_volume 7
_journal_year 2016
_chemical_formula_moiety 'C17 H11 N3 O6'
_chemical_formula_sum 'C17 H11 N3 O6'
_chemical_formula_weight 353.29
_space_group_crystal_system monoclinic
_space_group_IT_number 14
_space_group_name_Hall '-P 2ybc'
_space_group_name_H-M_alt 'P 1 21/c 1'
_symmetry_space_group_name_Hall '-P 2ybc'
_symmetry_space_group_name_H-M 'P 1 21/c 1'
_atom_sites_solution_hydrogens geom
_atom_sites_solution_primary direct
_audit_creation_date 2014-10-07
_audit_creation_method
;
Olex2 1.2-alpha
(compiled 2014.10.02 svn.r3027 for OlexSys, GUI svn.r4900)
;
_audit_update_record
;
2015-04-20 deposited with the CCDC.
2015-10-30 downloaded from the CCDC.
;
_cell_angle_alpha 90
_cell_angle_beta 103.161(5)
_cell_angle_gamma 90
_cell_formula_units_Z 4
_cell_length_a 9.9877(5)
_cell_length_b 15.1541(7)
_cell_length_c 10.2131(6)
_cell_measurement_reflns_used 6234
_cell_measurement_temperature 100(2)
_cell_measurement_theta_max 31.7430
_cell_measurement_theta_min 2.1410
_cell_volume 1505.20(14)
_computing_cell_refinement
'CrysAlisPro, Agilent Technologies, Version 1.171.37.31 (release 14-01-2014 CrysAlis171 .NET) (compiled Jan 14 2014,18:38:05)'
_computing_data_collection 'CrystalClear-SM Expert 3.1 b27 (Rigaku, 2013)'
_computing_data_reduction
'CrysAlisPro, Agilent Technologies, Version 1.171.37.31 (release 14-01-2014 CrysAlis171 .NET) (compiled Jan 14 2014,18:38:05)'
_computing_molecular_graphics 'Olex2 (Dolomanov et al., 2009)'
_computing_publication_material 'Olex2 (Dolomanov et al., 2009)'
_computing_structure_refinement 'ShelXL (Sheldrick, 2008)'
_computing_structure_solution 'ShelXT (Sheldrick, 2008)'
_diffrn_ambient_temperature 100(2)
_diffrn_detector 'CCD area detector'
_diffrn_detector_area_resol_mean 28.5714
_diffrn_detector_type 'Rigaku HG Saturn724+ (2x2 bin mode)'
_diffrn_measured_fraction_theta_full 0.996
_diffrn_measured_fraction_theta_max 0.997
_diffrn_measurement_details
;
  1 omega  -40.00   68.00   1.0000   15.0000
omega____ theta____ kappa____ phi______ frames
    -      -22.0000   72.0000  120.0000 108

  2 omega  -72.00   17.00   1.0000   15.0000
omega____ theta____ kappa____ phi______ frames
    -      -22.0000  -72.0000    0.0000 89

  3 omega  -78.00   17.00   1.0000   15.0000
omega____ theta____ kappa____ phi______ frames
    -      -22.0000  -72.0000 -180.0000 95

  4 omega  -67.00   15.00   1.0000   15.0000
omega____ theta____ kappa____ phi______ frames
    -      -22.0000    0.0000  -30.0000 82

  5 omega  -37.00  -10.00   1.0000   15.0000
omega____ theta____ kappa____ phi______ frames
    -      -22.0000   54.0000  -30.0000 27

  6 omega  -61.00  -51.00   1.0000   15.0000
omega____ theta____ kappa____ phi______ frames
    -      -22.0000   72.0000 -180.0000 10

  7 omega  -97.00  -73.00   1.0000   15.0000
omega____ theta____ kappa____ phi______ frames
    -      -22.0000  -72.0000 -120.0000 24
;
_diffrn_measurement_device 'four-circle \k diffractometer'
_diffrn_measurement_device_type 'Rigaku AFC12 FRE-HF'
_diffrn_measurement_method 'profile data from \w-scans'
_diffrn_measurement_specimen_support 'MiTeGen MicroMesh'
_diffrn_orient_matrix_UB_11 -0.0502560000
_diffrn_orient_matrix_UB_12 0.0046371000
_diffrn_orient_matrix_UB_13 -0.0611338000
_diffrn_orient_matrix_UB_21 -0.0500267000
_diffrn_orient_matrix_UB_22 -0.0189953000
_diffrn_orient_matrix_UB_23 0.0306127000
_diffrn_orient_matrix_UB_31 -0.0169773000
_diffrn_orient_matrix_UB_32 0.0425327000
_diffrn_orient_matrix_UB_33 0.0204465000
_diffrn_radiation_collimation 0.3
_diffrn_radiation_monochromator 'Confocal mirrors, HF Varimax'
_diffrn_radiation_probe x-ray
_diffrn_radiation_type MoK\a
_diffrn_radiation_wavelength 0.71073
_diffrn_reflns_av_R_equivalents 0.0709
_diffrn_reflns_av_unetI/netI 0.0526
_diffrn_reflns_laue_measured_fraction_full 0.996
_diffrn_reflns_laue_measured_fraction_max 0.997
_diffrn_reflns_limit_h_max 13
_diffrn_reflns_limit_h_min -13
_diffrn_reflns_limit_k_max 20
_diffrn_reflns_limit_k_min -20
_diffrn_reflns_limit_l_max 13
_diffrn_reflns_limit_l_min -13
_diffrn_reflns_number 14536
_diffrn_reflns_point_group_measured_fraction_full 0.996
_diffrn_reflns_point_group_measured_fraction_max 0.997
_diffrn_reflns_theta_full 25.242
_diffrn_reflns_theta_max 28.699
_diffrn_reflns_theta_min 3.380
_diffrn_source 'Rotating Anode'
_diffrn_source_current 55.0
_diffrn_source_power 2.475
_diffrn_source_target Mo
_diffrn_source_type 'Rotating Anode'
_diffrn_source_voltage 45.0
_exptl_absorpt_coefficient_mu 0.121
_exptl_absorpt_correction_T_max 1.00000
_exptl_absorpt_correction_T_min 0.56971
_exptl_absorpt_correction_type multi-scan
_exptl_absorpt_process_details
'CrysAlisPro, Agilent Technologies, Version 1.171.37.31 (release 14-01-2014 CrysAlis171 .NET) (compiled Jan 14 2014,18:38:05) Empirical absorption correction using spherical harmonics, implemented in SCALE3 ABSPACK scaling algorithm.'
_exptl_crystal_colour 'clear colourless'
_exptl_crystal_colour_lustre clear
_exptl_crystal_colour_primary colourless
_exptl_crystal_density_diffrn 1.559
_exptl_crystal_description fragment
_exptl_crystal_F_000 728
_exptl_crystal_size_max 0.09
_exptl_crystal_size_mid 0.08
_exptl_crystal_size_min 0.05
_refine_diff_density_max 1.092
_refine_diff_density_min -0.552
_refine_diff_density_rms 0.113
_refine_ls_extinction_method none
_refine_ls_goodness_of_fit_ref 1.080
_refine_ls_hydrogen_treatment constr
_refine_ls_matrix_type full
_refine_ls_number_parameters 235
_refine_ls_number_reflns 3884
_refine_ls_number_restraints 0
_refine_ls_restrained_S_all 1.080
_refine_ls_R_factor_all 0.1725
_refine_ls_R_factor_gt 0.1503
_refine_ls_shift/su_max 0.001
_refine_ls_shift/su_mean 0.000
_refine_ls_structure_factor_coef Fsqd
_refine_ls_weighting_details 'w=1/[\s^2^(Fo^2^)+(0.0833P)^2^+11.7598P] where P=(Fo^2^+2Fc^2^)/3'
_refine_ls_weighting_scheme calc
_refine_ls_wR_factor_gt 0.3307
_refine_ls_wR_factor_ref 0.3428
_reflns_Friedel_coverage 0.000
_reflns_number_gt 3045
_reflns_number_total 3884
_reflns_threshold_expression 'I > 2\s(I)'
_cod_data_source_file c5sc03597j2.cif
_cod_data_source_block 2014sot0046
_cod_depositor_comments 'Adding full bibliography for 1540467.cif.'
_cod_database_code 1540467
_shelx_space_group_comment
;
The symmetry employed for this shelxl refinement is uniquely defined
by the following loop, which should always be used as a source of
symmetry information in preference to the above space-group names.
They are only intended as comments.
;
_diffrn_measurement_device_type2 'Rigaku AFC12 (Right)'
_reflns_odcompleteness_completeness 93.21
_reflns_odcompleteness_iscentric 1
_reflns_odcompleteness_theta 32.00
_olex2_refinement_description
;
1. Fixed Uiso
 At 1.2 times of:
  All C(H) groups
2.a Ternary CH refined with riding coordinates:
 C8(H8), C9(H9), C10(H10)
2.b Aromatic/amide H refined with riding coordinates:
 C2(H2), C3(H3), C6(H6), C11(H11), C13(H13), C14(H14), C16(H16), C17(H17)
;
_shelx_shelxl_version_number 2014/7
_olex2_diffrn_ambient_temperature_device 'Oxford Cryosystems'
_olex2_exptl_crystal_mounting_method 'The crystal was mounted on a MITIGEN holder in perfluoroether oil'
_olex2_submission_original_sample_id mm-7AS-60
_olex2_submission_special_instructions 'No special instructions were received'

loop_
_space_group_symop_operation_xyz
'x, y, z'
'-x, y+1/2, -z+1/2'
'-x, -y, -z'
'x, -y-1/2, z-1/2'

loop_
_atom_site_label
_atom_site_type_symbol
_atom_site_fract_x
_atom_site_fract_y
_atom_site_fract_z
_atom_site_U_iso_or_equiv
_atom_site_adp_type
_atom_site_occupancy
_atom_site_site_symmetry_order
_atom_site_calc_flag
_atom_site_refinement_flags_posn
O1 O 0.7961(6) 0.7628(3) 0.5898(5) 0.0518(13) Uani 1 1 d .
O2 O 0.7936(5) 0.6736(3) 0.7522(5) 0.0455(11) Uani 1 1 d .
O3 O 0.8271(4) 0.3736(2) 0.5347(5) 0.0426(11) Uani 1 1 d .
O4 O 0.9734(5) 0.0749(3) 0.3779(5) 0.0487(12) Uani 1 1 d .
O5 O 0.4651(5) -0.1386(4) 0.1269(6) 0.0607(15) Uani 1 1 d .
O6 O 0.4820(5) -0.1878(3) 0.3297(6) 0.0575(14) Uani 1 1 d .
N1 N 0.7980(5) 0.6882(3) 0.6360(5) 0.0336(10) Uani 1 1 d .
N2 N 0.8342(6) 0.3960(3) 0.3142(6) 0.0423(12) Uani 1 1 d .
N3 N 0.4973(5) -0.1309(4) 0.2500(7) 0.0453(14) Uani 1 1 d .
C1 C 0.8082(5) 0.6129(3) 0.5509(6) 0.0311(12) Uani 1 1 d .
C2 C 0.8111(6) 0.6303(4) 0.4168(6) 0.0338(12) Uani 1 1 d .
H2 H 0.8052 0.6894 0.3849 0.041 Uiso 1 1 calc R
C3 C 0.8225(7) 0.5621(4) 0.3310(7) 0.0408(14) Uani 1 1 d .
H3 H 0.8275 0.5731 0.2406 0.049 Uiso 1 1 calc R
C4 C 0.8264(6) 0.4773(4) 0.3806(7) 0.0365(13) Uani 1 1 d .
C5 C 0.8226(5) 0.4633(3) 0.5127(6) 0.0337(13) Uani 1 1 d .
C6 C 0.8151(6) 0.5294(3) 0.6058(6) 0.0329(12) Uani 1 1 d .
H6 H 0.8149 0.5181 0.6972 0.039 Uiso 1 1 calc R
C7 C 0.8337(6) 0.3411(4) 0.4077(7) 0.0383(14) Uani 1 1 d .
C8 C 0.8361(6) 0.2439(4) 0.3952(7) 0.0388(14) Uani 1 1 d .
H8 H 0.8407 0.2211 0.3045 0.047 Uiso 1 1 calc R
C9 C 0.7554(6) 0.1894(4) 0.4699(6) 0.0359(12) Uani 1 1 d .
H9 H 0.7068 0.2226 0.5299 0.043 Uiso 1 1 calc R
C10 C 0.9117(6) 0.1907(4) 0.5117(6) 0.0370(13) Uani 1 1 d .
H10 H 0.9534 0.2239 0.5956 0.044 Uiso 1 1 calc R
C11 C 0.9907(6) 0.1134(4) 0.4797(7) 0.0399(14) Uani 1 1 d .
H11 H 1.0635 0.0929 0.5500 0.048 Uiso 1 1 calc R
C12 C 0.6827(6) 0.1074(4) 0.4045(7) 0.0406(14) Uani 1 1 d .
C13 C 0.6933(6) 0.0337(4) 0.4837(7) 0.0374(13) Uani 1 1 d .
H13 H 0.7440 0.0362 0.5744 0.045 Uiso 1 1 calc R
C14 C 0.6311(6) -0.0441(4) 0.4329(6) 0.0312(11) Uani 1 1 d .
H14 H 0.6408 -0.0953 0.4878 0.037 Uiso 1 1 calc R
C15 C 0.5560(5) -0.0473(4) 0.3043(6) 0.0324(12) Uani 1 1 d .
C16 C 0.5392(6) 0.0266(5) 0.2219(7) 0.0431(15) Uani 1 1 d .
H16 H 0.4857 0.0240 0.1323 0.052 Uiso 1 1 calc R
C17 C 0.6029(7) 0.1045(4) 0.2743(8) 0.0488(17) Uani 1 1 d .
H17 H 0.5917 0.1563 0.2204 0.059 Uiso 1 1 calc R

loop_
_atom_site_aniso_label
_atom_site_aniso_U_11
_atom_site_aniso_U_22
_atom_site_aniso_U_33
_atom_site_aniso_U_23
_atom_site_aniso_U_13
_atom_site_aniso_U_12
O1 0.083(4) 0.017(2) 0.061(3) 0.0006(19) 0.029(3) 0.000(2)
O2 0.069(3) 0.026(2) 0.042(2) -0.0021(18) 0.012(2) -0.009(2)
O3 0.031(2) 0.0174(19) 0.069(3) 0.0017(19) -0.0094(19) 0.0023(15)
O4 0.059(3) 0.036(2) 0.047(3) -0.003(2) 0.004(2) -0.010(2)
O5 0.044(3) 0.066(4) 0.065(3) -0.038(3) -0.002(2) -0.007(2)
O6 0.049(3) 0.025(2) 0.097(4) -0.006(2) 0.012(3) -0.011(2)
N1 0.042(3) 0.020(2) 0.039(3) -0.0001(19) 0.010(2) -0.0029(19)
N2 0.046(3) 0.025(2) 0.057(3) -0.006(2) 0.013(2) -0.005(2)
N3 0.029(2) 0.032(3) 0.073(4) -0.014(3) 0.006(2) -0.005(2)
C1 0.029(3) 0.014(2) 0.045(3) 0.001(2) -0.003(2) -0.0010(19)
C2 0.038(3) 0.019(2) 0.042(3) -0.002(2) 0.004(2) -0.008(2)
C3 0.048(3) 0.033(3) 0.043(3) -0.005(3) 0.015(3) -0.013(3)
C4 0.032(3) 0.024(3) 0.052(4) -0.011(2) 0.006(2) -0.005(2)
C5 0.023(2) 0.014(2) 0.057(4) 0.003(2) -0.005(2) -0.0014(19)
C6 0.033(3) 0.019(2) 0.041(3) 0.002(2) -0.003(2) -0.003(2)
C7 0.025(3) 0.028(3) 0.059(4) -0.013(3) 0.003(2) -0.001(2)
C8 0.036(3) 0.026(3) 0.050(4) -0.005(3) 0.001(3) 0.000(2)
C9 0.038(3) 0.027(3) 0.043(3) 0.002(2) 0.010(2) 0.004(2)
C10 0.035(3) 0.033(3) 0.038(3) 0.000(2) -0.001(2) -0.004(2)
C11 0.031(3) 0.027(3) 0.058(4) 0.000(3) 0.002(3) 0.002(2)
C12 0.024(3) 0.027(3) 0.068(4) -0.004(3) 0.005(3) 0.000(2)
C13 0.033(3) 0.027(3) 0.051(3) -0.006(2) 0.007(2) -0.005(2)
C14 0.034(3) 0.022(2) 0.037(3) -0.001(2) 0.008(2) 0.001(2)
C15 0.024(2) 0.025(3) 0.044(3) -0.007(2) 0.000(2) 0.000(2)
C16 0.030(3) 0.047(4) 0.047(3) 0.013(3) -0.003(2) 0.008(3)
C17 0.037(3) 0.027(3) 0.081(5) 0.022(3) 0.011(3) 0.003(2)

loop_
_atom_type_symbol
_atom_type_description
_atom_type_scat_dispersion_real
_atom_type_scat_dispersion_imag
_atom_type_scat_source
C C 0.0033 0.0016 'International Tables Vol C Tables 4.2.6.8 and 6.1.1.4'
H H 0.0000 0.0000 'International Tables Vol C Tables 4.2.6.8 and 6.1.1.4'
N N 0.0061 0.0033 'International Tables Vol C Tables 4.2.6.8 and 6.1.1.4'
O O 0.0106 0.0060 'International Tables Vol C Tables 4.2.6.8 and 6.1.1.4'

loop_
_geom_angle_atom_site_label_1
_geom_angle_atom_site_label_2
_geom_angle_atom_site_label_3
_geom_angle
C5 O3 C7 101.6(5)
O1 N1 C1 119.5(5)
O2 N1 O1 122.9(5)
O2 N1 C1 117.6(5)
C7 N2 C4 101.5(5)
O5 N3 C15 117.5(6)
O6 N3 O5 124.9(6)
O6 N3 C15 117.6(6)
C2 C1 N1 117.2(5)
C6 C1 N1 118.8(5)
C6 C1 C2 124.0(5)
C1 C2 H2 119.9
C3 C2 C1 120.2(5)
C3 C2 H2 119.9
C2 C3 H3 121.1
C2 C3 C4 117.8(6)
C4 C3 H3 121.1
C3 C4 N2 129.4(6)
C5 C4 N2 110.6(5)
C5 C4 C3 120.0(5)
O3 C5 C6 127.0(6)
C4 C5 O3 107.8(5)
C4 C5 C6 125.2(5)
C1 C6 C5 112.8(5)
C1 C6 H6 123.6
C5 C6 H6 123.6
O3 C7 C8 115.7(6)
N2 C7 O3 118.4(5)
N2 C7 C8 125.9(6)
C7 C8 H8 115.4
C7 C8 C9 119.3(6)
C7 C8 C10 119.0(5)
C9 C8 H8 115.4
C9 C8 C10 61.6(4)
C10 C8 H8 115.4
C8 C9 H9 115.6
C8 C9 C10 59.6(4)
C8 C9 C12 119.5(5)
C10 C9 H9 115.6
C12 C9 H9 115.6
C12 C9 C10 119.4(5)
C8 C10 C9 58.8(4)
C8 C10 H10 116.5
C9 C10 H10 116.5
C11 C10 C8 116.6(6)
C11 C10 C9 119.3(5)
C11 C10 H10 116.5
O4 C11 C10 127.5(6)
O4 C11 H11 116.3
C10 C11 H11 116.3
C13 C12 C9 116.3(6)
C13 C12 C17 119.4(6)
C17 C12 C9 124.2(6)
C12 C13 H13 119.7
C12 C13 C14 120.5(6)
C14 C13 H13 119.7
C13 C14 H14 120.1
C15 C14 C13 119.9(6)
C15 C14 H14 120.1
C14 C15 N3 119.2(5)
C14 C15 C16 121.4(5)
C16 C15 N3 119.3(6)
C15 C16 H16 121.0
C15 C16 C17 118.1(6)
C17 C16 H16 121.0
C12 C17 C16 120.6(6)
C12 C17 H17 119.7
C16 C17 H17 119.7

loop_
_geom_bond_atom_site_label_1
_geom_bond_atom_site_label_2
_geom_bond_distance
O1 N1 1.224(6)
O2 N1 1.219(6)
O3 C5 1.376(6)
O3 C7 1.403(8)
O4 C11 1.169(8)
O5 N3 1.230(8)
O6 N3 1.219(8)
N1 C1 1.452(7)
N2 C4 1.416(7)
N2 C7 1.267(9)
N3 C15 1.452(7)
C1 C2 1.402(8)
C1 C6 1.380(7)
C2 H2 0.9500
C2 C3 1.376(8)
C3 H3 0.9500
C3 C4 1.379(9)
C4 C5 1.375(9)
C5 C6 1.395(8)
C6 H6 0.9500
C7 C8 1.480(8)
C8 H8 1.0000
C8 C9 1.481(9)
C8 C10 1.492(8)
C9 H9 1.0000
C9 C10 1.522(8)
C9 C12 1.515(8)
C10 H10 1.0000
C10 C11 1.489(9)
C11 H11 0.9500
C12 C13 1.369(9)
C12 C17 1.387(10)
C13 H13 0.9500
C13 C14 1.377(8)
C14 H14 0.9500
C14 C15 1.357(8)
C15 C16 1.388(8)
C16 H16 0.9500
C16 C17 1.390(10)
C17 H17 0.9500
